data_2005401
loop_
_publ_author_name
'Fun, H.-K.'
'Sivakumar, K.'
'Zuo, J.-L.'
'You, F.'
'You, X.-Z.'

_publ_section_title
;1,4-Dimethylpyridinium
 Bis(6,7-dihydro-5<i>H</i>-1,4-dithiepine-2,3-dithiolato-<i>S</i>,<i>S</i>')cuprate(III)
;
_journal_issue 9
_journal_name_full 'Acta Crystallographica Section C'
_journal_page_first 2153
_journal_page_last 2155
_journal_paper_doi 10.1107/S0108270196003757
_journal_volume 52
_journal_year 1996
_chemical_formula_iupac '(C7 H10 N) [Cu (C5 H6 S4)2]'
_chemical_formula_sum 'C17 H22 Cu N S8'
_chemical_formula_weight 560.38
_chemical_name_systematic
;
1,4-Dimethyl-Pyridinium bis(6,7-dihydro-5H-1,4-dithiepin-2,3-dithiolato)
Cuprate (III)
;
_space_group_IT_number 14
_symmetry_cell_setting monoclinic
_symmetry_space_group_name_Hall '-P 2yn'
_symmetry_space_group_name_H-M 'P 1 21/n 1'
_audit_creation_method SHELXL
_cell_angle_alpha 90.
_cell_angle_beta 96.770(6)
_cell_angle_gamma 90.
_cell_formula_units_Z 2
_cell_length_a 10.2145(7)
_cell_length_b 8.9516(6)
_cell_length_c 12.5214(8)
_cell_measurement_reflns_used 36
_cell_measurement_temperature 293(2)
_cell_measurement_theta_max 25
_cell_measurement_theta_min 8
_cell_volume 1136.93(13)
_computing_cell_refinement XSCANS
_computing_data_collection 'XSCANS (Siemens, 1994)'
_computing_data_reduction XSCANS
_computing_molecular_graphics 'SHELXTL/PC. Geometrical calculations: PARST (Nardelli, 1983)'
_computing_publication_material SHELXL93
_computing_structure_refinement 'SHELXL93 (Sheldrick, 1993)'
_computing_structure_solution 'SHELXTL/PC (Sheldrick, 1990)'
_diffrn_ambient_temperature 293(2)
_diffrn_measurement_device 'Siemens P4'
_diffrn_measurement_method \q/2\q
_diffrn_radiation_monochromator graphite
_diffrn_radiation_source 'fine-focus sealed tube'
_diffrn_radiation_type MoK\a
_diffrn_radiation_wavelength 0.71073
_diffrn_reflns_av_R_equivalents 0.0279
_diffrn_reflns_av_sigmaI/netI 0.0404
_diffrn_reflns_limit_h_max 13
_diffrn_reflns_limit_h_min -1
_diffrn_reflns_limit_k_max 11
_diffrn_reflns_limit_k_min -1
_diffrn_reflns_limit_l_max 16
_diffrn_reflns_limit_l_min -16
_diffrn_reflns_number 3419
_diffrn_reflns_theta_max 27.49
_diffrn_reflns_theta_min 2.44
_diffrn_standards_decay_% <3
_diffrn_standards_interval_count 97
_diffrn_standards_number 3
_exptl_absorpt_coefficient_mu 1.700
_exptl_absorpt_correction_T_max 0.916
_exptl_absorpt_correction_T_min 0.712
_exptl_absorpt_correction_type 'empirical via \y scans (XSCANS; Siemens, 1994)'
_exptl_crystal_colour black
_exptl_crystal_density_diffrn 1.637
_exptl_crystal_density_method 'not measured'
_exptl_crystal_description polyhedron
_exptl_crystal_F_000 576
_exptl_crystal_size_max 0.56
_exptl_crystal_size_mid 0.42
_exptl_crystal_size_min 0.36
_refine_diff_density_max 0.56
_refine_diff_density_min -0.56
_refine_ls_extinction_method none
_refine_ls_goodness_of_fit_all 0.957
_refine_ls_goodness_of_fit_obs 1.044
_refine_ls_hydrogen_treatment refall
_refine_ls_matrix_type full
_refine_ls_number_parameters 168
_refine_ls_number_reflns 2608
_refine_ls_number_restraints 0
_refine_ls_restrained_S_all 0.957
_refine_ls_restrained_S_obs 1.044
_refine_ls_R_factor_all 0.0591
_refine_ls_R_factor_obs 0.0449
_refine_ls_shift/esd_max 0.000
_refine_ls_shift/esd_mean 0.000
_refine_ls_structure_factor_coef Fsqd
_refine_ls_weighting_scheme
;
calc w = 1/[\s^2^(F~o~^2^) + (0.0939P)^2^]
where P = (F~o~^2^ + 2F~c~^2^)/3
;
_refine_ls_wR_factor_all 0.1332
_refine_ls_wR_factor_obs 0.1255
_reflns_number_observed 1978
_reflns_number_total 2608
_reflns_observed_criterion >2sigma(I)
_cod_data_source_file mu1254.cif
_cod_data_source_block ampycp
_cod_depositor_comments
;
The following automatic conversions were performed:

'_geom_bond_publ_flag' value 'Yes' changed to 'yes' according to
/home/saulius/struct/CIF-dictionaries/cif_core.dic dictionary named
'cif_core.dic' version 2.4.1 from 2010-06-29 (11
times).

'_geom_angle_publ_flag' value 'Yes' changed to 'yes'
according to /home/saulius/struct/CIF-dictionaries/cif_core.dic
dictionary named 'cif_core.dic' version 2.4.1 from 2010-06-29 (14
times).

Automatic conversion script
Id: cif_fix_values 1715 2011-07-08 13:25:40Z adriana 
;
_cod_original_sg_symbol_H-M 'P 21/n'
_cod_database_code 2005401

loop_
_symmetry_equiv_pos_as_xyz
'x, y, z'
'-x+1/2, y+1/2, -z+1/2'
'-x, -y, -z'
'x-1/2, -y-1/2, z-1/2'

loop_
_atom_site_aniso_label
_atom_site_aniso_U_11
_atom_site_aniso_U_22
_atom_site_aniso_U_33
_atom_site_aniso_U_12
_atom_site_aniso_U_13
_atom_site_aniso_U_23
Cu1 0.0373(3) 0.0349(3) 0.0554(3) -0.0040(2) -0.0006(2) 0.0048(2)
S1 0.0344(4) 0.0534(5) 0.0918(7) -0.0067(4) 0.0014(4) -0.0143(5)
S2 0.0337(4) 0.0487(5) 0.0727(6) -0.0028(3) 0.0003(4) -0.0081(4)
S3 0.0425(4) 0.0643(6) 0.0667(6) -0.0014(4) 0.0157(4) -0.0039(4)
S4 0.0412(4) 0.0530(5) 0.0469(4) -0.0039(4) -0.0040(3) -0.0008(4)
C1 0.038(2) 0.040(2) 0.056(2) -0.0028(13) 0.0050(13) 0.0046(14)
C2 0.0381(15) 0.040(2) 0.045(2) -0.0035(13) 0.0004(12) 0.0038(12)
C3 0.054(2) 0.052(2) 0.055(2) 0.010(2) -0.005(2) -0.007(2)
C4 0.065(2) 0.048(2) 0.048(2) 0.001(2) 0.000(2) -0.004(2)
C5 0.061(2) 0.041(2) 0.049(2) -0.008(2) 0.008(2) 0.0008(14)
C6 0.050(2) 0.120(4) 0.047(2) -0.009(3) 0.011(2) 0.008(3)
C7 0.0334(15) 0.105(3) 0.047(2) -0.011(2) -0.0008(13) 0.012(2)
N7 0.0334(15) 0.105(3) 0.047(2) -0.011(2) -0.0008(13) 0.012(2)
C8 0.051(2) 0.134(5) 0.049(2) -0.016(3) 0.013(2) 0.020(3)
C9 0.054(3) 0.101(4) 0.067(3) -0.011(3) 0.005(2) 0.012(3)

loop_
_atom_site_label
_atom_site_occupancy
_atom_site_fract_x
_atom_site_fract_y
_atom_site_fract_z
_atom_site_U_iso_or_equiv
_atom_site_thermal_displace_type
_atom_site_calc_flag
_atom_site_refinement_flags
_atom_site_type_symbol
Cu1 1 0.5 0 0.5 0.0430(2) Uani d S Cu
S1 1 0.33603(9) 0.13080(11) 0.54866(9) 0.0603(3) Uani d . S
S2 1 0.64264(8) 0.15386(10) 0.58360(8) 0.0522(2) Uani d . S
S3 1 0.30553(9) 0.38231(12) 0.69581(8) 0.0571(3) Uani d . S
S4 1 0.63715(8) 0.41095(10) 0.72918(7) 0.0478(2) Uani d . S
C1 1 0.4135(3) 0.2688(4) 0.6325(3) 0.0449(7) Uani d . C
C2 1 0.5451(3) 0.2793(3) 0.6458(2) 0.0414(6) Uani d . C
C3 1 0.3335(4) 0.5676(4) 0.6443(3) 0.0546(9) Uani d . C
C4 1 0.4546(4) 0.6486(4) 0.6961(3) 0.0541(8) Uani d . C
C5 1 0.5852(4) 0.5885(4) 0.6690(3) 0.0503(8) Uani d . C
C6 1 0.4375(4) 0.0755(8) 0.0738(3) 0.0719(13) Uani d . C
C7 0.50 0.4860(3) 0.1552(6) -0.0063(2) 0.0621(10) Uani d P C
N7 0.50 0.4860(3) 0.1552(6) -0.0063(2) 0.0621(10) Uani d P N
C8 1 0.5488(4) 0.0738(8) -0.0795(3) 0.077(2) Uani d . C
C9 1 0.4732(5) 0.3168(8) -0.0125(5) 0.0743(13) Uani d . C
H3A 1 0.2600(41) 0.6201(43) 0.6593(30) 0.050(10) Uiso d . H
H3B 1 0.3449(45) 0.5496(53) 0.5712(40) 0.073(13) Uiso d . H
H4A 1 0.4589(40) 0.6545(42) 0.7722(33) 0.061(11) Uiso d . H
H4B 1 0.4531(44) 0.7637(51) 0.6709(36) 0.073(13) Uiso d . H
H5A 1 0.6470(41) 0.6484(43) 0.6894(30) 0.051(11) Uiso d . H
H5B 1 0.5929(51) 0.5810(62) 0.5868(44) 0.096(16) Uiso d . H
H6 1 0.3988(46) 0.1251(51) 0.1217(36) 0.065(13) Uiso d . H
H8 1 0.5805(61) 0.1209(67) -0.1247(47) 0.104(20) Uiso d . H
H9A 1 0.4435(76) 0.3336(81) -0.0725(66) 0.137(27) Uiso d . H
H9B 1 0.4067(69) 0.3508(66) 0.0235(53) 0.116(22) Uiso d . H
H9C 1 0.5525(76) 0.3677(67) 0.0085(52) 0.123(23) Uiso d . H

loop_
_atom_type_symbol
_atom_type_description
_atom_type_scat_dispersion_real
_atom_type_scat_dispersion_imag
_atom_type_scat_source
C C 0.0033 0.0016 'International Tables Vol C Tables 4.2.6.8 and 6.1.1.4'
H H 0.0000 0.0000 'International Tables Vol C Tables 4.2.6.8 and 6.1.1.4'
N N 0.0061 0.0033 'International Tables Vol C Tables 4.2.6.8 and 6.1.1.4'
S S 0.1246 0.1234 'International Tables Vol C Tables 4.2.6.8 and 6.1.1.4'
Cu Cu 0.3201 1.2651 'International Tables Vol C Tables 4.2.6.8 and 6.1.1.4'

loop_
_geom_angle_atom_site_label_1
_geom_angle_atom_site_label_2
_geom_angle_atom_site_label_3
_geom_angle_site_symmetry_1
_geom_angle
_geom_angle_publ_flag
S2 Cu1 S1 . 91.05(3) yes
C1 S1 Cu1 . 103.78(11) yes
C2 S2 Cu1 . 103.68(11) yes
C1 S3 C3 . 103.6(2) yes
C2 S4 C5 . 103.3(2) yes
C2 C1 S1 . 120.1(3) yes
C2 C1 S3 . 125.3(3) yes
S1 C1 S3 . 114.6(2) yes
C1 C2 S2 . 121.1(3) yes
C1 C2 S4 . 125.2(3) yes
S2 C2 S4 . 113.6(2) yes
C4 C3 S3 . 116.2(3) yes
C3 C4 C5 . 115.5(3) yes
C4 C5 S4 . 116.2(3) yes
C8 C6 C7 3_655 120.8(5) ?
C6 C7 C8 . 116.5(5) ?
C6 C7 C9 . 121.2(5) ?
C8 C7 C9 . 122.3(4) ?
C6 C8 C7 3_655 122.7(5) ?

loop_
_geom_bond_atom_site_label_1
_geom_bond_atom_site_label_2
_geom_bond_site_symmetry_2
_geom_bond_distance
_geom_bond_publ_flag
Cu1 S2 . 2.1808(8) yes
Cu1 S1 . 2.1881(10) yes
S1 C1 . 1.748(3) yes
S2 C2 . 1.745(3) yes
S3 C1 . 1.756(3) yes
S3 C3 . 1.814(4) yes
S4 C2 . 1.769(3) yes
S4 C5 . 1.811(4) yes
C1 C2 . 1.339(4) yes
C3 C4 . 1.512(5) yes
C4 C5 . 1.513(6) yes
C6 C8 3_655 1.345(9) ?
C6 C7 . 1.371(6) ?
C7 C8 . 1.386(7) ?
C7 C9 . 1.454(8) ?
